data_7022025
loop_
_publ_author_name
'Tyutyunnik, Alexander P.'
'Slobodin, Boris V.'
'Samigullina, Rina F.'
'Verberck, Bart'
'Tarakina, Nadezda V.'

_publ_section_title
;
 K2CaV2O7: a pyrovanadate with a new layered type of structure in the
 A2BV2O7 family.
;
_journal_issue 4
_journal_name_full 'Dalton transactions (Cambridge, England : 2003)'
_journal_page_first 1057
_journal_page_last 1064
_journal_paper_doi 10.1039/c2dt31246h
_journal_volume 42
_journal_year 2013
_chemical_formula_structural 'K2 Ca V2 O7'
_chemical_formula_sum 'Ca K2 O7 V2'
_chemical_formula_weight 332.16
_chemical_name_common 'Potassium Calcium Vanadium Oxide'
_chemical_name_systematic 'Bipotassium Calcium Bivanadate'
_space_group_IT_number 2
_symmetry_cell_setting triclinic
_symmetry_space_group_name_Hall '-P 1'
_symmetry_space_group_name_H-M 'P -1'
_cell_angle_alpha 106.3367(9)
_cell_angle_beta 106.2350(11)
_cell_angle_gamma 71.1375(9)
_cell_formula_units_Z 2
_cell_length_a 7.15767(12)
_cell_length_b 10.51041(17)
_cell_length_c 5.81873(10)
_cell_measurement_temperature 298
_cell_volume 388.839(12)
_computing_structure_solution 'GSAS (A.C. Larson and R.B. Von Dreele, 2004), EXPGUI (Toby, B.H., 2001)'
_diffrn_ambient_temperature 298(2)
_diffrn_radiation_wavelength 1.54056
_exptl_crystal_density_diffrn 2.837
_exptl_crystal_density_method 'not measured'
_pd_block_id 2012-05-24T12:12|K5CA3V5O18_phase1|Tyutyunnik||
_pd_phase_name 'from C:/gsas/MyWork/Samigullina/K5Ca3V5O18/ K5Ca3V5O18.cel'
_cod_data_source_file c2dt31246h.txt
_cod_data_source_block K5CA3V5O18_phase_1
_cod_depositor_comments
;
The following automatic conversions were performed:

'_geom_bond_publ_flag' value 'N' changed to 'n' according to
/home/saulius/struct/CIF-dictionaries/cif_core.dic dictionary named
'cif_core.dic' version 2.4.2 from 2011-04-26 (64
times).

'_geom_angle_publ_flag' value 'N' changed to 'n' according
to /home/saulius/struct/CIF-dictionaries/cif_core.dic dictionary
named 'cif_core.dic' version 2.4.2 from 2011-04-26 (134 times).

Automatic conversion script
Id: cif_fix_values 1891 2012-01-12 08:04:46Z andrius 
;
_cod_database_code 7022025

loop_
_symmetry_equiv_pos_site_id
_symmetry_equiv_pos_as_xyz
1 +x,+y,+z
-1 -x,-y,-z

loop_
_atom_site_type_symbol
_atom_site_label
_atom_site_fract_x
_atom_site_fract_y
_atom_site_fract_z
_atom_site_occupancy
_atom_site_thermal_displace_type
_atom_site_U_iso_or_equiv
_atom_site_symmetry_multiplicity
V V1 0.2825(5) 0.3941(4) 0.7745(7) 1.0 Uiso 0.0180(31) 2
V V2 0.7003(5) 0.1405(4) 0.9426(6) 1.0 Uiso 0.0174(30) 2
Ca Ca 0.7258(7) 0.3602(5) 0.5796(8) 1.0 Uiso 0.0162(31) 2
K K1 0.2223(7) 0.0493(5) 0.6292(9) 1.0 Uiso 0.0333(30) 2
K K2 -0.1163(6) 0.7120(4) 0.8416(8) 1.0 Uiso 0.0221(30) 2
O O1 0.0721(16) 0.3513(11) 0.6291(19) 1.0 Uiso 0.012(5) 2
O O2 0.2505(16) 0.5299(12) -0.0032(20) 1.0 Uiso 0.020(5) 2
O O3 0.8021(16) 0.1800(9) 0.2529(19) 1.0 Uiso 0.019(5) 2
O O4 0.3652(19) 0.4362(15) 0.5391(20) 1.0 Uiso 0.032(5) 2
O O5 0.7049(16) -0.0238(12) 0.8535(18) 1.0 Uiso 0.021(4) 2
O O6 0.8262(19) 0.1732(12) 0.7537(22) 1.0 Uiso 0.033(5) 2
O O7 0.4416(17) 0.2441(12) 0.8667(18) 1.0 Uiso 0.023(5) 2

loop_
_atom_type_symbol
_atom_type_number_in_cell
V 4.0
Ca 2.0
K 4.0
O 14.0

loop_
_geom_angle_atom_site_label_1
_geom_angle_atom_site_label_2
_geom_angle_atom_site_label_3
_geom_angle
_geom_angle_site_symmetry_1
_geom_angle_site_symmetry_3
_geom_angle_publ_flag
O1 V1 O2 113.2(5) 1_555 1_556 n
O1 V1 O4 104.1(5) 1_555 1_555 n
O1 V1 O7 103.5(5) 1_555 1_555 n
O2 V1 O4 108.4(5) 1_556 1_555 n
O2 V1 O7 114.7(5) 1_556 1_555 n
O4 V1 O7 112.4(5) 1_555 1_555 n
O3 V2 O5 110.6(5) 1_556 1_555 n
O3 V2 O6 114.4(5) 1_556 1_555 n
O3 V2 O7 111.6(5) 1_556 1_555 n
O5 V2 O6 106.7(6) 1_555 1_555 n
O5 V2 O7 109.2(5) 1_555 1_555 n
O6 V2 O7 104.0(5) 1_555 1_555 n
O1 Ca O2 88.1(4) 1_655 -1_666 n
O1 Ca O3 81.4(4) 1_655 1_555 n
O1 Ca O4 164.0(5) 1_655 1_555 n
O1 Ca O4 89.4(4) 1_655 -1_666 n
O1 Ca O6 89.1(5) 1_655 1_555 n
O2 Ca O3 155.0(4) -1_666 1_555 n
O2 Ca O4 87.0(4) -1_666 1_555 n
O2 Ca O4 92.6(4) -1_666 -1_666 n
O2 Ca O6 79.4(5) -1_666 1_555 n
O3 Ca O4 108.7(4) 1_555 1_555 n
O3 Ca O4 109.8(4) 1_555 -1_666 n
O3 Ca O6 77.8(4) 1_555 1_555 n
O4 Ca O4 75.6(5) 1_555 -1_666 n
O4 Ca O6 105.0(5) 1_555 1_555 n
O4 Ca O6 171.9(5) -1_666 1_555 n
O1 K1 O3 150.69(33) 1_555 -1_656 n
O1 K1 O5 108.60(32) 1_555 1_555 n
O1 K1 O5 84.23(32) 1_555 -1_656 n
O1 K1 O5 106.67(34) 1_555 -1_657 n
O1 K1 O6 67.22(32) 1_555 1_455 n
O1 K1 O6 129.2(4) 1_555 -1_656 n
O1 K1 O7 54.43(32) 1_555 1_555 n
O3 K1 O5 90.46(34) -1_656 1_555 n
O3 K1 O5 118.6(4) -1_656 -1_656 n
O3 K1 O5 57.85(31) -1_656 -1_657 n
O3 K1 O6 84.23(32) -1_656 1_455 n
O3 K1 O6 63.0(4) -1_656 -1_656 n
O3 K1 O7 133.4(4) -1_656 1_555 n
O5 K1 O5 90.45(31) 1_555 -1_656 n
O5 K1 O5 71.0(4) 1_555 -1_657 n
O5 K1 O6 144.2(4) 1_555 1_455 n
O5 K1 O6 103.99(34) 1_555 -1_656 n
O5 K1 O7 55.22(33) 1_555 1_555 n
O5 K1 O5 160.6(5) -1_656 -1_657 n
O5 K1 O6 123.1(4) -1_656 1_455 n
O5 K1 O6 57.36(34) -1_656 -1_656 n
O5 K1 O7 94.6(4) -1_656 1_555 n
O5 K1 O6 76.34(34) -1_657 1_455 n
O5 K1 O6 120.4(5) -1_657 -1_656 n
O5 K1 O7 79.8(4) -1_657 1_555 n
O6 K1 O6 104.9(4) 1_455 -1_656 n
O6 K1 O7 105.2(4) 1_455 1_555 n
O6 K1 O7 147.0(4) -1_656 1_555 n
O1 K2 O1 155.3(4) -1_566 -1_567 n
O1 K2 O2 93.83(34) -1_566 1_556 n
O1 K2 O3 64.01(35) -1_566 -1_666 n
O1 K2 O4 59.08(32) -1_566 -1_566 n
O1 K2 O5 95.74(35) -1_566 1_465 n
O1 K2 O6 121.6(4) -1_566 -1_667 n
O1 K2 O7 139.6(4) -1_566 -1_567 n
O1 K2 O2 66.43(29) -1_567 1_556 n
O1 K2 O3 120.87(31) -1_567 -1_666 n
O1 K2 O4 111.9(4) -1_567 -1_566 n
O1 K2 O5 108.91(32) -1_567 1_465 n
O1 K2 O6 63.89(35) -1_567 -1_667 n
O1 K2 O7 49.58(29) -1_567 -1_567 n
O2 K2 O3 76.03(31) 1_556 -1_666 n
O2 K2 O4 109.3(4) 1_556 -1_566 n
O2 K2 O5 142.6(4) 1_556 1_465 n
O2 K2 O6 62.96(34) 1_556 -1_667 n
O2 K2 O7 113.9(4) 1_556 -1_567 n
O3 K2 O4 123.04(35) -1_666 -1_566 n
O3 K2 O5 76.04(35) -1_666 1_465 n
O3 K2 O6 58.71(33) -1_666 -1_667 n
O3 K2 O7 148.40(30) -1_666 -1_567 n
O4 K2 O5 106.5(4) -1_566 1_465 n
O4 K2 O6 172.04(34) -1_566 -1_667 n
O4 K2 O7 83.42(32) -1_566 -1_567 n
O5 K2 O6 81.4(4) 1_465 -1_667 n
O5 K2 O7 80.05(34) 1_465 -1_567 n
O6 K2 O7 97.67(34) -1_667 -1_567 n
V1 O1 Ca 154.1(6) 1_555 1_455 n
V1 O1 K1 98.1(5) 1_555 1_555 n
V1 O1 K2 100.8(5) 1_555 -1_566 n
V1 O1 K2 80.2(4) 1_555 -1_567 n
Ca O1 K1 94.4(4) 1_455 1_555 n
Ca O1 K2 102.2(4) 1_455 -1_566 n
Ca O1 K2 83.80(28) 1_455 -1_567 n
K1 O1 K2 88.08(30) 1_555 -1_566 n
K1 O1 K2 67.51(25) 1_555 -1_567 n
K2 O1 K2 155.3(4) -1_566 -1_567 n
V1 O2 Ca 152.6(6) 1_554 -1_666 n
V1 O2 K2 107.5(5) 1_554 1_554 n
Ca O2 K2 94.5(4) -1_666 1_554 n
V2 O3 Ca 136.1(5) 1_554 1_555 n
V2 O3 K1 97.4(4) 1_554 -1_656 n
V2 O3 K2 91.6(4) 1_554 -1_666 n
Ca O3 K1 105.7(4) 1_555 -1_656 n
Ca O3 K2 94.35(34) 1_555 -1_666 n
K1 O3 K2 139.2(4) -1_656 -1_666 n
V1 O4 Ca 112.3(6) 1_555 1_555 n
V1 O4 Ca 128.4(7) 1_555 -1_666 n
V1 O4 K2 91.1(5) 1_555 -1_566 n
Ca O4 Ca 104.4(5) 1_555 -1_666 n
Ca O4 K2 119.6(5) 1_555 -1_566 n
Ca O4 K2 101.2(5) -1_666 -1_566 n
V2 O5 K1 91.7(4) 1_555 1_555 n
V2 O5 K1 94.1(5) 1_555 -1_656 n
V2 O5 K1 91.1(4) 1_555 -1_657 n
V2 O5 K2 152.7(6) 1_555 1_645 n
K1 O5 K1 89.55(31) 1_555 -1_656 n
K1 O5 K1 109.0(4) 1_555 -1_657 n
K1 O5 K2 115.1(4) 1_555 1_645 n
K1 O5 K1 160.6(5) -1_656 -1_657 n
K1 O5 K2 91.16(34) -1_656 1_645 n
K1 O5 K2 76.03(33) -1_657 1_645 n
V2 O6 Ca 126.2(7) 1_555 1_555 n
V2 O6 K1 133.9(6) 1_555 1_655 n
V2 O6 K1 96.5(5) 1_555 -1_656 n
V2 O6 K2 95.2(5) 1_555 -1_667 n
Ca O6 K1 99.3(5) 1_555 1_655 n
Ca O6 K1 106.0(5) 1_555 -1_656 n
Ca O6 K2 93.1(4) 1_555 -1_667 n
K1 O6 K1 75.1(4) 1_655 -1_656 n
K1 O6 K2 72.97(33) 1_655 -1_667 n
K1 O6 K2 145.0(5) -1_656 -1_667 n
V1 O7 V2 146.8(6) 1_555 1_555 n
V1 O7 K1 103.2(5) 1_555 1_555 n
V1 O7 K2 83.4(4) 1_555 -1_567 n
V2 O7 K1 103.8(5) 1_555 1_555 n
V2 O7 K2 123.3(5) 1_555 -1_567 n
K1 O7 K2 72.03(26) 1_555 -1_567 n

loop_
_geom_bond_atom_site_label_1
_geom_bond_atom_site_label_2
_geom_bond_distance
_geom_bond_site_symmetry_2
_geom_bond_publ_flag
V1 O1 1.642(11) 1_555 n
V1 O2 1.637(10) 1_556 n
V1 O4 1.840(11) 1_555 n
V1 O7 1.744(12) 1_555 n
V2 O3 1.733(10) 1_556 n
V2 O5 1.649(12) 1_555 n
V2 O6 1.762(13) 1_555 n
V2 O7 1.822(12) 1_555 n
Ca O1 2.388(12) 1_655 n
Ca O2 2.393(12) -1_666 n
Ca O3 2.321(11) 1_555 n
Ca O4 2.406(12) 1_555 n
Ca O4 2.271(16) -1_666 n
Ca O6 2.282(14) 1_555 n
K1 O1 3.005(11) 1_555 n
K1 O3 3.327(11) 1_455 n
K1 O3 2.753(10) -1_656 n
K1 O5 3.248(11) 1_555 n
K1 O5 2.922(10) -1_656 n
K1 O5 2.982(11) -1_657 n
K1 O6 2.914(14) 1_455 n
K1 O6 2.778(12) -1_656 n
K1 O7 2.800(11) 1_555 n
K2 O1 2.714(10) -1_566 n
K2 O1 3.241(10) -1_567 n
K2 O2 2.787(13) 1_556 n
K2 O2 3.421(10) -1_566 n
K2 O3 3.056(11) -1_666 n
K2 O4 2.856(11) -1_566 n
K2 O5 2.645(12) 1_465 n
K2 O6 2.932(13) -1_667 n
K2 O7 3.097(10) -1_567 n
O1 V1 1.642(11) 1_555 n
O1 Ca 2.388(12) 1_455 n
O1 K1 3.005(11) 1_555 n
O1 K2 2.714(10) -1_566 n
O1 K2 3.241(10) -1_567 n
O2 V1 1.637(10) 1_554 n
O2 Ca 2.393(12) -1_666 n
O2 K2 2.787(13) 1_554 n
O2 K2 3.421(10) -1_566 n
O3 V2 1.733(10) 1_554 n
O3 Ca 2.321(11) 1_555 n
O3 K1 3.327(11) 1_655 n
O3 K1 2.753(10) -1_656 n
O3 K2 3.056(11) -1_666 n
O4 V1 1.840(11) 1_555 n
O4 Ca 2.406(12) 1_555 n
O4 Ca 2.271(16) -1_666 n
O4 K2 2.856(11) -1_566 n
O5 V2 1.649(12) 1_555 n
O5 K1 3.248(11) 1_555 n
O5 K1 2.922(10) -1_656 n
O5 K1 2.982(11) -1_657 n
O5 K2 2.645(12) 1_645 n
O6 V2 1.762(13) 1_555 n
O6 Ca 2.282(14) 1_555 n
O6 K1 2.914(14) 1_655 n
O6 K1 2.778(12) -1_656 n
O6 K2 2.932(13) -1_667 n
O7 V1 1.744(12) 1_555 n
O7 V2 1.822(12) 1_555 n
O7 K1 2.800(11) 1_555 n
O7 K2 3.097(10) -1_567 n

loop_
_pd_block_diffractogram_id
2012-05-24T12:12|K5CA3V5O18_H_01|Tyutyunnik|STADI-P
